data_7053749
loop_
_publ_author_name
'Cametti, Massimo'
'Dalla Cort, Antonella'
'Mandolini, Luigi'
'Nissinen, Maija'
'Rissanen, Kari'

_publ_section_title
;
 Specific recognition of fluoride anion using a metallamacrocycle
 incorporating a uranyl-salen unit
;
_journal_issue 7
_journal_name_full 'New Journal of Chemistry'
_journal_page_first 1113
_journal_paper_doi 10.1039/b806149a
_journal_volume 32
_journal_year 2008
_chemical_formula_sum 'C129.5 H126 N8 O29.5 U4'
_chemical_formula_weight 3218.50
_chemical_name_systematic
;
?
;
_space_group_IT_number 1
_symmetry_cell_setting triclinic
_symmetry_space_group_name_Hall 'P 1'
_symmetry_space_group_name_H-M 'P 1'
_atom_sites_solution_hydrogens geom
_atom_sites_solution_primary direct
_atom_sites_solution_secondary difmap
_audit_creation_method SHELXL-97
_cell_angle_alpha 78.420(1)
_cell_angle_beta 84.284(1)
_cell_angle_gamma 88.925(1)
_cell_formula_units_Z 1
_cell_length_a 11.3081(2)
_cell_length_b 13.0763(3)
_cell_length_c 21.1935(4)
_cell_measurement_temperature 173(2)
_cell_volume 3054.79(11)
_computing_structure_refinement 'SHELXL-97 (Sheldrick, 1997)'
_diffrn_ambient_temperature 173(2)
_diffrn_measured_fraction_theta_full 0.982
_diffrn_measured_fraction_theta_max 0.982
_diffrn_measurement_device_type 'Nonius Kappa CCD'
_diffrn_radiation_monochromator graphite
_diffrn_radiation_source 'fine-focus sealed tube'
_diffrn_radiation_type MoK\a
_diffrn_radiation_wavelength 0.71069
_diffrn_reflns_av_R_equivalents 0.0566
_diffrn_reflns_av_sigmaI/netI 0.0545
_diffrn_reflns_limit_h_max 13
_diffrn_reflns_limit_h_min -12
_diffrn_reflns_limit_k_max 15
_diffrn_reflns_limit_k_min -15
_diffrn_reflns_limit_l_max 24
_diffrn_reflns_limit_l_min -24
_diffrn_reflns_number 20665
_diffrn_reflns_theta_full 24.80
_diffrn_reflns_theta_max 24.80
_diffrn_reflns_theta_min 0.99
_exptl_absorpt_coefficient_mu 5.365
_exptl_absorpt_correction_T_max 0.7674
_exptl_absorpt_correction_T_min 0.1726
_exptl_absorpt_correction_type empirical
_exptl_absorpt_process_details
;
'R. H. Blessing, Acta Crystallogr.A 1995, 51, 33'
;
_exptl_crystal_colour orange
_exptl_crystal_density_diffrn 1.750
_exptl_crystal_density_method 'not measured'
_exptl_crystal_description plate
_exptl_crystal_F_000 1563
_exptl_crystal_size_max 0.50
_exptl_crystal_size_mid 0.30
_exptl_crystal_size_min 0.05
_refine_diff_density_max 1.247
_refine_diff_density_min -1.375
_refine_diff_density_rms 0.162
_refine_ls_abs_structure_details 'Flack H D (1983), Acta Cryst. A39, 876-881'
_refine_ls_abs_structure_Flack 0.011(7)
_refine_ls_extinction_method none
_refine_ls_goodness_of_fit_ref 1.058
_refine_ls_hydrogen_treatment constr
_refine_ls_matrix_type fullcycle
_refine_ls_number_parameters 1539
_refine_ls_number_reflns 15597
_refine_ls_number_restraints 5
_refine_ls_restrained_S_all 1.058
_refine_ls_R_factor_all 0.0486
_refine_ls_R_factor_gt 0.0442
_refine_ls_shift/su_max 0.000
_refine_ls_shift/su_mean 0.000
_refine_ls_structure_factor_coef Fsqd
_refine_ls_weighting_details 'calc w=1/[\s^2^(Fo^2^)+(0.0658P)^2^+19.2602P] where P=(Fo^2^+2Fc^2^)/3'
_refine_ls_weighting_scheme calc
_refine_ls_wR_factor_gt 0.1121
_refine_ls_wR_factor_ref 0.1186
_reflns_number_gt 14781
_reflns_number_total 15597
_reflns_threshold_expression >2sigma(I)
_cod_data_source_file b806149asup1.cif
_cod_data_source_block ant042
_cod_original_sg_symbol_H-M P1
_cod_original_formula_sum 'C129.50 H126 N8 O29.50 U4'
_cod_database_code 7053749

loop_
_symmetry_equiv_pos_as_xyz
'x, y, z'

loop_
_atom_site_label
_atom_site_type_symbol
_atom_site_fract_x
_atom_site_fract_y
_atom_site_fract_z
_atom_site_U_iso_or_equiv
_atom_site_adp_type
_atom_site_occupancy
_atom_site_symmetry_multiplicity
_atom_site_calc_flag
_atom_site_refinement_flags
U4 U 0.36044(3) 1.06801(3) 0.34263(2) 0.02663(12) Uani 1 1 d D
U1 U 0.08395(4) 0.99543(3) 0.73043(2) 0.03015(13) Uani 1 1 d .
U3 U 0.98420(3) 0.65493(3) 0.23852(2) 0.02536(12) Uani 1 1 d D
U2 U 0.70896(4) 0.47739(3) 0.62014(2) 0.02929(13) Uani 1 1 d .
C1 C 0.0144(14) 1.2556(12) 0.6829(8) 0.048(4) Uani 1 1 d .
H1A H 0.0801 1.2758 0.6483 0.058 Uiso 1 1 calc R
H1B H -0.0186 1.3200 0.6956 0.058 Uiso 1 1 calc R
C1B C 0.8277(12) 0.6714(11) 0.4969(7) 0.040(3) Uani 1 1 d .
H1B1 H 0.8264 0.7101 0.4518 0.048 Uiso 1 1 calc R
H1B2 H 0.9115 0.6629 0.5067 0.048 Uiso 1 1 calc R
C1C C 1.0552(15) 0.8892(11) 0.2748(8) 0.047(4) Uani 1 1 d .
H1C1 H 0.9901 0.8963 0.3086 0.056 Uiso 1 1 calc R
H1C2 H 1.0911 0.9590 0.2580 0.056 Uiso 1 1 calc R
C1D C 0.2956(11) 1.2774(11) 0.4170(6) 0.031(3) Uani 1 1 d .
H1D1 H 0.2515 1.3436 0.4166 0.038 Uiso 1 1 calc R
H1D2 H 0.3740 1.2850 0.4327 0.038 Uiso 1 1 calc R
C2 C -0.0801(14) 1.2011(11) 0.6579(8) 0.045(4) Uani 1 1 d .
H2A H -0.1495 1.1877 0.6907 0.054 Uiso 1 1 calc R
H2B H -0.1062 1.2460 0.6183 0.054 Uiso 1 1 calc R
C2B C 0.7597(13) 0.7328(10) 0.5431(6) 0.034(3) Uani 1 1 d .
H2B1 H 0.8029 0.7981 0.5428 0.041 Uiso 1 1 calc R
H2B2 H 0.6800 0.7515 0.5289 0.041 Uiso 1 1 calc R
C2C C 1.1477(12) 0.8163(10) 0.3047(6) 0.032(3) Uani 1 1 d .
H2C1 H 1.2199 0.8200 0.2738 0.039 Uiso 1 1 calc R
H2C2 H 1.1696 0.8381 0.3441 0.039 Uiso 1 1 calc R
C2D C 0.2284(13) 1.1904(9) 0.4611(7) 0.034(3) Uani 1 1 d .
H2D1 H 0.2246 1.2008 0.5062 0.041 Uiso 1 1 calc R
H2D2 H 0.1461 1.1888 0.4491 0.041 Uiso 1 1 calc R
C8 C -0.0478(11) 1.0777(11) 0.5888(6) 0.034(3) Uani 1 1 d .
H8 H -0.0858 1.1280 0.5586 0.040 Uiso 1 1 calc R
C8B C 0.7715(12) 0.7118(10) 0.6541(7) 0.040(4) Uani 1 1 d .
H8B H 0.7940 0.7833 0.6430 0.048 Uiso 1 1 calc R
C8C C 1.1225(11) 0.6552(11) 0.3760(7) 0.035(3) Uani 1 1 d .
H8C H 1.1653 0.6856 0.4040 0.041 Uiso 1 1 calc R
C8D C 0.2995(11) 1.0241(10) 0.5089(7) 0.031(3) Uani 1 1 d .
H8D H 0.2719 1.0450 0.5482 0.037 Uiso 1 1 calc R
C9 C -0.0112(11) 0.9818(11) 0.5682(6) 0.031(3) Uani 1 1 d .
C9B C 0.7679(12) 0.6623(12) 0.7235(8) 0.044(4) Uani 1 1 d .
C9C C 1.0821(12) 0.5459(10) 0.3998(7) 0.032(3) Uani 1 1 d .
C9D C 0.3504(10) 0.9188(9) 0.5148(6) 0.027(3) Uani 1 1 d .
C10 C 0.0179(10) 0.8934(10) 0.6153(6) 0.027(3) Uani 1 1 d .
C10B C 0.7092(12) 0.5682(10) 0.7489(6) 0.031(3) Uani 1 1 d .
C10C C 1.0538(11) 0.4844(10) 0.3572(6) 0.028(3) Uani 1 1 d .
C10D C 0.3545(10) 0.8689(10) 0.4619(5) 0.023(3) Uani 1 1 d .
C11 C 0.0649(11) 0.8050(11) 0.5928(6) 0.033(3) Uani 1 1 d .
C11B C 0.7146(15) 0.5217(11) 0.8136(8) 0.047(4) Uani 1 1 d .
C11C C 1.0037(11) 0.3838(10) 0.3814(6) 0.029(3) Uani 1 1 d .
C11D C 0.4040(11) 0.7695(10) 0.4691(6) 0.031(3) Uani 1 1 d .
C12 C 0.0813(12) 0.8025(13) 0.5277(7) 0.042(4) Uani 1 1 d .
H12 H 0.1152 0.7434 0.5130 0.050 Uiso 1 1 calc R
C12B C 0.778(2) 0.5669(16) 0.8535(8) 0.081(7) Uani 1 1 d .
H12B H 0.7853 0.5323 0.8968 0.097 Uiso 1 1 calc R
C12C C 0.9880(11) 0.3480(11) 0.4484(7) 0.037(3) Uani 1 1 d .
H12C H 0.9510 0.2822 0.4652 0.045 Uiso 1 1 calc R
C12D C 0.4391(13) 0.7205(11) 0.5266(8) 0.045(4) Uani 1 1 d .
H12D H 0.4697 0.6516 0.5309 0.053 Uiso 1 1 calc R
C13 C 0.0455(13) 0.8917(14) 0.4836(7) 0.046(4) Uani 1 1 d .
H13 H 0.0543 0.8904 0.4387 0.055 Uiso 1 1 calc R
C13B C 0.8306(18) 0.6653(14) 0.8285(8) 0.063(5) Uani 1 1 d .
H13B H 0.8670 0.7008 0.8565 0.075 Uiso 1 1 calc R
C13C C 1.0246(12) 0.4056(11) 0.4905(7) 0.036(3) Uani 1 1 d .
H13C H 1.0175 0.3777 0.5357 0.044 Uiso 1 1 calc R
C13D C 0.4313(14) 0.7687(13) 0.5798(9) 0.050(4) Uani 1 1 d .
H13D H 0.4566 0.7340 0.6200 0.059 Uiso 1 1 calc R
C14 C -0.0005(13) 0.9781(13) 0.5023(7) 0.046(4) Uani 1 1 d .
H14 H -0.0251 1.0355 0.4713 0.055 Uiso 1 1 calc R
C14B C 0.8301(16) 0.7088(13) 0.7665(8) 0.059(5) Uani 1 1 d .
H14B H 0.8719 0.7724 0.7500 0.071 Uiso 1 1 calc R
C14C C 1.0723(12) 0.5053(11) 0.4667(7) 0.037(3) Uani 1 1 d .
H14C H 1.0979 0.5454 0.4955 0.044 Uiso 1 1 calc R
C14D C 0.3858(12) 0.8684(11) 0.5720(7) 0.037(3) Uani 1 1 d .
H14D H 0.3792 0.9026 0.6077 0.045 Uiso 1 1 calc R
C16 C 0.1357(16) 0.6284(12) 0.6305(9) 0.052(4) Uani 1 1 d .
H16A H 0.2013 0.6360 0.5952 0.063 Uiso 1 1 calc R
H16B H 0.0695 0.5900 0.6185 0.063 Uiso 1 1 calc R
C16B C 0.6809(19) 0.3598(14) 0.8921(8) 0.062(5) Uani 1 1 d .
H16C H 0.6295 0.3793 0.9285 0.075 Uiso 1 1 calc R
H16D H 0.7648 0.3680 0.8999 0.075 Uiso 1 1 calc R
C16C C 0.9327(14) 0.2292(11) 0.3479(8) 0.044(4) Uani 1 1 d .
H16E H 0.8649 0.2196 0.3819 0.053 Uiso 1 1 calc R
H16F H 0.9977 0.1817 0.3632 0.053 Uiso 1 1 calc R
C16D C 0.4748(13) 0.6362(11) 0.4080(8) 0.046(4) Uani 1 1 d .
H16G H 0.4349 0.5740 0.4358 0.055 Uiso 1 1 calc R
H16H H 0.5554 0.6417 0.4215 0.055 Uiso 1 1 calc R
C17 C 0.1781(13) 0.5715(10) 0.6938(7) 0.038(3) Uani 1 1 d .
C17B C 0.6580(14) 0.2499(13) 0.8886(7) 0.047(4) Uani 1 1 d .
C17C C 0.8960(12) 0.2080(10) 0.2862(7) 0.038(3) Uani 1 1 d .
C17D C 0.4822(13) 0.6275(11) 0.3384(9) 0.046(4) Uani 1 1 d .
C18 C 0.2974(14) 0.5501(12) 0.7006(9) 0.052(4) Uani 1 1 d .
H18 H 0.3531 0.5633 0.6633 0.062 Uiso 1 1 calc R
C18B C 0.7491(15) 0.1853(15) 0.8717(8) 0.055(5) Uani 1 1 d .
H18B H 0.8292 0.2083 0.8676 0.066 Uiso 1 1 calc R
C18C C 0.7790(13) 0.1898(10) 0.2804(9) 0.046(4) Uani 1 1 d .
H18C H 0.7224 0.1798 0.3173 0.056 Uiso 1 1 calc R
C18D C 0.3871(11) 0.5923(12) 0.3125(8) 0.042(4) Uani 1 1 d .
H18D H 0.3230 0.5581 0.3408 0.051 Uiso 1 1 calc R
C19 C 0.3376(13) 0.5099(12) 0.7605(9) 0.050(4) Uani 1 1 d .
H19 H 0.4196 0.4954 0.7639 0.060 Uiso 1 1 calc R
C19B C 0.7245(17) 0.0889(17) 0.8609(8) 0.066(5) Uani 1 1 d .
H19B H 0.7887 0.0468 0.8488 0.079 Uiso 1 1 calc R
C19C C 0.7441(14) 0.1862(13) 0.2198(10) 0.060(5) Uani 1 1 d .
H19C H 0.6620 0.1790 0.2154 0.072 Uiso 1 1 calc R
C19D C 0.3830(14) 0.6055(11) 0.2468(7) 0.042(4) Uani 1 1 d .
H19D H 0.3151 0.5830 0.2303 0.051 Uiso 1 1 calc R
C20 C 0.2570(14) 0.4914(10) 0.8151(8) 0.043(4) Uani 1 1 d .
C20B C 0.6123(14) 0.0505(13) 0.8667(8) 0.051(4) Uani 1 1 d .
C20C C 0.8265(14) 0.1930(11) 0.1646(9) 0.050(4) Uani 1 1 d .
C20D C 0.4774(13) 0.6516(11) 0.2044(7) 0.040(4) Uani 1 1 d .
C21 C 0.1362(15) 0.5064(11) 0.8094(9) 0.053(4) Uani 1 1 d .
H21 H 0.0809 0.4906 0.8468 0.063 Uiso 1 1 calc R
C21B C 0.5216(16) 0.1145(13) 0.8867(9) 0.059(5) Uani 1 1 d .
H21B H 0.4420 0.0898 0.8928 0.070 Uiso 1 1 calc R
C21C C 0.9456(14) 0.2043(12) 0.1728(8) 0.048(4) Uani 1 1 d .
H21C H 1.0037 0.2083 0.1368 0.057 Uiso 1 1 calc R
C21D C 0.5781(14) 0.6813(12) 0.2299(9) 0.053(5) Uani 1 1 d .
H21D H 0.6461 0.7074 0.2015 0.064 Uiso 1 1 calc R
C22 C 0.0952(12) 0.5451(11) 0.7480(8) 0.045(4) Uani 1 1 d .
H22 H 0.0125 0.5530 0.7438 0.054 Uiso 1 1 calc R
C22B C 0.5440(14) 0.2133(13) 0.8981(8) 0.052(4) Uani 1 1 d .
H22B H 0.4808 0.2546 0.9123 0.063 Uiso 1 1 calc R
C22C C 0.9811(13) 0.2098(11) 0.2334(8) 0.045(4) Uani 1 1 d .
H22C H 1.0631 0.2147 0.2387 0.053 Uiso 1 1 calc R
C22D C 0.5795(12) 0.6732(11) 0.2945(9) 0.047(4) Uani 1 1 d .
H22D H 0.6463 0.6982 0.3108 0.056 Uiso 1 1 calc R
C24 C 0.0796(12) 1.2250(11) 0.7904(7) 0.041(4) Uani 1 1 d .
H24 H 0.0627 1.2970 0.7880 0.049 Uiso 1 1 calc R
C24B C 0.7610(10) 0.5345(10) 0.4541(7) 0.031(3) Uani 1 1 d .
H24B H 0.7891 0.5770 0.4138 0.037 Uiso 1 1 calc R
C24C C 0.9890(12) 0.9171(10) 0.1703(7) 0.037(3) Uani 1 1 d .
H24C H 1.0080 0.9881 0.1687 0.044 Uiso 1 1 calc R
C24D C 0.2849(11) 1.3263(10) 0.3004(6) 0.032(3) Uani 1 1 d .
H24D H 0.2516 1.3895 0.3097 0.038 Uiso 1 1 calc R
C25 C 0.1239(13) 1.1684(11) 0.8502(7) 0.040(4) Uani 1 1 d .
C25B C 0.7068(11) 0.4323(11) 0.4524(8) 0.041(4) Uani 1 1 d .
C25C C 0.9447(12) 0.8956(11) 0.1135(7) 0.036(3) Uani 1 1 d .
C25D C 0.2992(11) 1.3190(10) 0.2345(7) 0.035(3) Uani 1 1 d .
C26 C 0.1766(12) 1.0712(11) 0.8532(7) 0.035(3) Uani 1 1 d .
C26B C 0.7050(11) 0.3506(11) 0.5054(6) 0.028(3) Uani 1 1 d .
C26C C 0.8859(12) 0.7983(10) 0.1140(7) 0.035(3) Uani 1 1 d .
C26D C 0.3700(11) 1.2407(10) 0.2111(7) 0.031(3) Uani 1 1 d .
C27 C 0.2180(11) 1.0208(11) 0.9125(6) 0.032(3) Uani 1 1 d .
C27B C 0.6563(12) 0.2526(12) 0.5036(7) 0.042(4) Uani 1 1 d .
C27C C 0.8495(12) 0.7829(12) 0.0546(7) 0.040(4) Uani 1 1 d .
C27D C 0.3804(12) 1.2424(10) 0.1433(7) 0.036(3) Uani 1 1 d .
C28 C 0.2060(13) 1.0679(12) 0.9652(8) 0.042(4) Uani 1 1 d .
H28 H 0.2317 1.0330 1.0053 0.051 Uiso 1 1 calc R
C28B C 0.6151(14) 0.2391(13) 0.4471(7) 0.048(4) Uani 1 1 d .
H28B H 0.5833 0.1736 0.4443 0.058 Uiso 1 1 calc R
C28C C 0.8669(13) 0.8586(14) -0.0020(7) 0.053(5) Uani 1 1 d .
H28C H 0.8430 0.8460 -0.0415 0.064 Uiso 1 1 calc R
C28D C 0.3233(14) 1.3172(12) 0.1007(8) 0.044(4) Uani 1 1 d .
H28D H 0.3293 1.3148 0.0560 0.052 Uiso 1 1 calc R
C29 C 0.1563(15) 1.1664(12) 0.9595(8) 0.049(4) Uani 1 1 d .
H29 H 0.1505 1.1996 0.9956 0.059 Uiso 1 1 calc R
C29B C 0.6199(14) 0.3222(15) 0.3932(9) 0.056(5) Uani 1 1 d .
H29B H 0.5896 0.3130 0.3545 0.067 Uiso 1 1 calc R
C29C C 0.9192(15) 0.9520(13) 0.0000(8) 0.051(5) Uani 1 1 d .
H29C H 0.9280 1.0048 -0.0382 0.061 Uiso 1 1 calc R
C29D C 0.2562(14) 1.3968(11) 0.1236(8) 0.045(4) Uani 1 1 d .
H29D H 0.2191 1.4495 0.0944 0.054 Uiso 1 1 calc R
C30 C 0.1147(14) 1.2178(12) 0.9020(9) 0.049(4) Uani 1 1 d .
H30 H 0.0807 1.2854 0.8986 0.059 Uiso 1 1 calc R
C30B C 0.6670(12) 0.4144(13) 0.3961(7) 0.044(4) Uani 1 1 d .
H30B H 0.6731 0.4684 0.3586 0.052 Uiso 1 1 calc R
C30C C 0.9594(13) 0.9709(12) 0.0564(9) 0.053(5) Uani 1 1 d .
H30C H 0.9971 1.0353 0.0562 0.063 Uiso 1 1 calc R
C30D C 0.2460(13) 1.3967(11) 0.1878(7) 0.043(4) Uani 1 1 d .
H30D H 0.2012 1.4508 0.2028 0.052 Uiso 1 1 calc R
C32 C 0.2810(14) 0.8546(12) 0.9731(7) 0.040(4) Uani 1 1 d .
H32A H 0.2127 0.8583 1.0057 0.048 Uiso 1 1 calc R
H32B H 0.3542 0.8737 0.9900 0.048 Uiso 1 1 calc R
C32B C 0.5943(14) 0.0814(12) 0.5675(9) 0.051(4) Uani 1 1 d .
H32C H 0.6385 0.0353 0.5417 0.061 Uiso 1 1 calc R
H32D H 0.5135 0.0929 0.5532 0.061 Uiso 1 1 calc R
C32C C 0.7771(16) 0.6509(14) 0.0023(8) 0.055(5) Uani 1 1 d .
H32E H 0.8436 0.6727 -0.0317 0.066 Uiso 1 1 calc R
H32F H 0.7020 0.6787 -0.0147 0.066 Uiso 1 1 calc R
C32D C 0.4231(16) 1.1275(13) 0.0681(7) 0.050(4) Uani 1 1 d .
H32G H 0.4785 1.1617 0.0310 0.060 Uiso 1 1 calc R
H32H H 0.3409 1.1468 0.0582 0.060 Uiso 1 1 calc R
C33 C 0.2917(13) 0.7470(12) 0.9582(7) 0.042(4) Uani 1 1 d .
C33B C 0.5876(12) 0.0340(11) 0.6374(8) 0.044(4) Uani 1 1 d .
C33C C 0.7718(14) 0.5335(14) 0.0220(7) 0.048(4) Uani 1 1 d .
C33D C 0.4378(14) 1.0129(11) 0.0787(7) 0.039(3) Uani 1 1 d .
C34 C 0.3962(14) 0.7063(12) 0.9342(9) 0.054(5) Uani 1 1 d .
H34 H 0.4681 0.7434 0.9329 0.065 Uiso 1 1 calc R
C34B C 0.6828(13) -0.0120(12) 0.6654(8) 0.050(4) Uani 1 1 d .
H34B H 0.7519 -0.0238 0.6384 0.060 Uiso 1 1 calc R
C34C C 0.6713(15) 0.4791(13) 0.0438(8) 0.050(4) Uani 1 1 d .
H34C H 0.5972 0.5145 0.0442 0.060 Uiso 1 1 calc R
C34D C 0.5333(14) 0.9638(11) 0.0576(7) 0.043(4) Uani 1 1 d .
H34D H 0.5963 1.0033 0.0314 0.052 Uiso 1 1 calc R
C35 C 0.4005(14) 0.6145(13) 0.9123(9) 0.054(5) Uani 1 1 d .
H35 H 0.4740 0.5901 0.8951 0.065 Uiso 1 1 calc R
C35B C 0.6831(14) -0.0416(12) 0.7302(8) 0.050(4) Uani 1 1 d .
H35B H 0.7528 -0.0723 0.7474 0.060 Uiso 1 1 calc R
C35C C 0.6746(14) 0.3723(14) 0.0656(8) 0.051(4) Uani 1 1 d .
H35C H 0.6019 0.3359 0.0804 0.062 Uiso 1 1 calc R
C35D C 0.5426(13) 0.8543(12) 0.0734(8) 0.046(4) Uani 1 1 d .
H35D H 0.6127 0.8225 0.0578 0.056 Uiso 1 1 calc R
C36 C 0.3014(14) 0.5595(12) 0.9150(9) 0.053(4) Uani 1 1 d .
C36B C 0.5836(16) -0.0284(11) 0.7730(9) 0.058(5) Uani 1 1 d .
C36C C 0.7808(15) 0.3155(14) 0.0667(9) 0.055(4) Uani 1 1 d .
C36D C 0.4566(13) 0.7920(12) 0.1097(7) 0.043(4) Uani 1 1 d .
C37 C 0.204(2) 0.588(2) 0.9414(12) 0.101(9) Uani 1 1 d .
H37 H 0.1366 0.5431 0.9477 0.121 Uiso 1 1 calc R
C37B C 0.4798(13) 0.0162(14) 0.7444(10) 0.060(5) Uani 1 1 d .
H37B H 0.4087 0.0241 0.7709 0.071 Uiso 1 1 calc R
C37C C 0.885(2) 0.3709(18) 0.0410(10) 0.082(7) Uani 1 1 d .
H37C H 0.9588 0.3351 0.0380 0.098 Uiso 1 1 calc R
C37D C 0.3513(14) 0.8443(12) 0.1296(7) 0.045(4) Uani 1 1 d .
H37D H 0.2846 0.8050 0.1519 0.054 Uiso 1 1 calc R
C38 C 0.191(2) 0.689(2) 0.9624(14) 0.102(9) Uani 1 1 d .
H38 H 0.1156 0.7123 0.9783 0.122 Uiso 1 1 calc R
C38B C 0.4839(14) 0.0467(14) 0.6793(10) 0.060(5) Uani 1 1 d .
H38B H 0.4154 0.0777 0.6609 0.072 Uiso 1 1 calc R
C38C C 0.8807(17) 0.478(2) 0.0199(11) 0.089(8) Uani 1 1 d .
H38C H 0.9522 0.5148 0.0035 0.107 Uiso 1 1 calc R
C38D C 0.3468(14) 0.9516(13) 0.1163(7) 0.048(4) Uani 1 1 d .
H38D H 0.2793 0.9852 0.1333 0.058 Uiso 1 1 calc R
C39 C 0.3040(15) 0.4623(12) 0.8833(8) 0.050(4) Uani 1 1 d .
H39A H 0.2539 0.4064 0.9112 0.060 Uiso 1 1 calc R
H39B H 0.3864 0.4357 0.8790 0.060 Uiso 1 1 calc R
C39B C 0.584(2) -0.0473(14) 0.8466(10) 0.076(6) Uani 1 1 d .
H39C H 0.5046 -0.0729 0.8674 0.092 Uiso 1 1 calc R
H39D H 0.6432 -0.1014 0.8608 0.092 Uiso 1 1 calc R
C39C C 0.7858(19) 0.2030(14) 0.0974(9) 0.067(6) Uani 1 1 d .
H39E H 0.8420 0.1662 0.0707 0.081 Uiso 1 1 calc R
H39F H 0.7063 0.1709 0.1005 0.081 Uiso 1 1 calc R
C39D C 0.4720(18) 0.6765(13) 0.1321(8) 0.058(5) Uani 1 1 d .
H39G H 0.5461 0.6533 0.1102 0.069 Uiso 1 1 calc R
H39H H 0.4045 0.6389 0.1207 0.069 Uiso 1 1 calc R
N7 N -0.0345(11) 1.1019(9) 0.6430(6) 0.038(3) Uani 1 1 d .
N7B N 0.7483(10) 0.6700(9) 0.6076(5) 0.034(3) Uani 1 1 d .
N7C N 1.1048(9) 0.7127(9) 0.3210(5) 0.033(3) Uani 1 1 d .
N7D N 0.2881(10) 1.0917(8) 0.4559(6) 0.036(3) Uani 1 1 d .
N23 N 0.0608(9) 1.1865(9) 0.7397(5) 0.034(3) Uani 1 1 d .
N23B N 0.7729(9) 0.5695(8) 0.5041(6) 0.032(3) Uani 1 1 d .
N23C N 1.0069(10) 0.8537(8) 0.2234(5) 0.032(3) Uani 1 1 d .
N23D N 0.3124(9) 1.2557(8) 0.3506(5) 0.027(2) Uani 1 1 d .
O1 O -0.0384(8) 0.9684(7) 0.7913(5) 0.037(2) Uani 1 1 d .
O1B O 0.8568(8) 0.4659(7) 0.6433(5) 0.034(2) Uani 1 1 d .
O1C O 1.1045(8) 0.6637(7) 0.1773(5) 0.034(2) Uani 1 1 d .
O1D O 0.2166(8) 1.0688(7) 0.3160(5) 0.033(2) Uani 1 1 d .
O2 O 0.2039(8) 1.0259(8) 0.6690(5) 0.039(2) Uani 1 1 d .
O2B O 0.5626(8) 0.4914(7) 0.5963(5) 0.040(2) Uani 1 1 d .
O2C O 0.8653(7) 0.6498(7) 0.3010(5) 0.033(2) Uani 1 1 d .
O2D O 0.5051(8) 1.0691(7) 0.3701(5) 0.033(2) Uani 1 1 d .
O10 O 0.0008(7) 0.8915(6) 0.6763(4) 0.0259(19) Uani 1 1 d .
O10B O 0.6431(8) 0.5222(7) 0.7129(4) 0.036(2) Uani 1 1 d .
O10C O 1.0749(8) 0.5168(7) 0.2937(4) 0.030(2) Uani 1 1 d .
O10D O 0.3180(8) 0.9109(6) 0.4046(4) 0.0278(19) Uani 1 1 d .
O15 O 0.0971(9) 0.7274(8) 0.6419(5) 0.043(2) Uani 1 1 d .
O15B O 0.6572(12) 0.4252(9) 0.8337(5) 0.058(3) Uani 1 1 d .
O15C O 0.9729(9) 0.3369(7) 0.3329(5) 0.039(2) Uani 1 1 d .
O15D O 0.4077(9) 0.7282(7) 0.4132(5) 0.044(3) Uani 1 1 d .
O26 O 0.7505(7) 0.3557(7) 0.5610(4) 0.031(2) Uani 1 1 d .
O26B O 0.2007(8) 1.0267(8) 0.8026(5) 0.040(2) Uani 1 1 d .
O26C O 0.8624(8) 0.7286(7) 0.1658(4) 0.032(2) Uani 1 1 d .
O26D O 0.4270(8) 1.1704(7) 0.2491(4) 0.032(2) Uani 1 1 d .
O31 O 0.2631(10) 0.9232(9) 0.9128(5) 0.049(3) Uani 1 1 d .
O31B O 0.6563(9) 0.1805(7) 0.5598(5) 0.045(3) Uani 1 1 d .
O31C O 0.7957(10) 0.6889(9) 0.0609(5) 0.051(3) Uani 1 1 d .
O31D O 0.4484(9) 1.1622(8) 0.1272(5) 0.043(2) Uani 1 1 d .
O100 O 0.1657(10) 0.8148(8) 0.7571(6) 0.053(3) Uani 1 1 d .
H100 H 0.1389 0.7659 0.7423 0.079 Uiso 1 1 calc R
C101 C 0.2803(14) 0.7865(12) 0.7786(9) 0.054(4) Uani 1 1 d .
H10A H 0.3049 0.8373 0.8031 0.081 Uiso 1 1 calc R
H10B H 0.3382 0.7860 0.7411 0.081 Uiso 1 1 calc R
H10C H 0.2760 0.7168 0.8065 0.081 Uiso 1 1 calc R
O102 O 0.6430(12) 0.3006(11) 0.6829(9) 0.124(8) Uani 1 1 d .
H102 H 0.7014 0.3187 0.6997 0.186 Uiso 1 1 calc R
C103 C 0.557(2) 0.2735(17) 0.7269(11) 0.102(9) Uani 1 1 d .
H10D H 0.5672 0.2008 0.7485 0.153 Uiso 1 1 calc R
H10E H 0.4815 0.2805 0.7071 0.153 Uiso 1 1 calc R
H10F H 0.5554 0.3186 0.7587 0.153 Uiso 1 1 calc R
O104 O 0.9066(9) 0.4886(8) 0.2177(5) 0.045(3) Uani 1 1 d .
H104 H 0.9545 0.5086 0.1847 0.068 Uiso 1 1 calc RD
C105 C 0.7907(14) 0.4743(12) 0.1981(8) 0.048(4) Uani 1 1 d .
H10G H 0.7317 0.4651 0.2359 0.072 Uiso 1 1 calc R
H10H H 0.7913 0.4123 0.1786 0.072 Uiso 1 1 calc R
H10I H 0.7702 0.5358 0.1663 0.072 Uiso 1 1 calc R
O106 O 0.4399(9) 0.9272(8) 0.2841(5) 0.044(2) Uani 1 1 d .
H106 H 0.3785 0.9347 0.2644 0.066 Uiso 1 1 calc RD
C107 C 0.5472(14) 0.9471(13) 0.2364(8) 0.049(4) Uani 1 1 d .
H10J H 0.5539 1.0221 0.2182 0.073 Uiso 1 1 calc R
H10K H 0.5399 0.9091 0.2016 0.073 Uiso 1 1 calc R
H10L H 0.6182 0.9233 0.2581 0.073 Uiso 1 1 calc R
O108 O 0.756(3) 0.926(2) 0.3845(15) 0.188(11) Uiso 1 1 d .
H108 H 0.7900 0.9096 0.3507 0.282 Uiso 1 1 calc R
C109 C 0.656(2) 0.872(2) 0.4020(13) 0.097(8) Uiso 1 1 d .
H10M H 0.6710 0.8092 0.4341 0.146 Uiso 1 1 calc R
H10N H 0.6277 0.8523 0.3640 0.146 Uiso 1 1 calc R
H10O H 0.5964 0.9153 0.4209 0.146 Uiso 1 1 calc R
O110 O 0.329(3) 0.349(3) 0.5836(16) 0.093(9) Uiso 0.50 1 d P
H110 H 0.2954 0.3606 0.6188 0.140 Uiso 0.50 1 calc PR
C111 C 0.354(4) 0.430(3) 0.548(2) 0.072(11) Uiso 0.50 1 d P
H11A H 0.2832 0.4750 0.5442 0.108 Uiso 0.50 1 calc PR
H11B H 0.3835 0.4177 0.5052 0.108 Uiso 0.50 1 calc PR
H11C H 0.4157 0.4653 0.5653 0.108 Uiso 0.50 1 calc PR

loop_
_atom_site_aniso_label
_atom_site_aniso_U_11
_atom_site_aniso_U_22
_atom_site_aniso_U_33
_atom_site_aniso_U_23
_atom_site_aniso_U_13
_atom_site_aniso_U_12
U4 0.0257(2) 0.0245(3) 0.0335(3) -0.0118(2) -0.0099(2) 0.0028(2)
U1 0.0305(3) 0.0289(3) 0.0299(3) -0.0027(2) -0.0049(2) 0.0070(2)
U3 0.0275(2) 0.0230(2) 0.0270(3) -0.0071(2) -0.0048(2) -0.00376(19)
U2 0.0254(2) 0.0248(3) 0.0334(3) 0.0046(2) -0.0035(2) 0.0004(2)
C1 0.041(9) 0.042(9) 0.063(11) -0.004(8) -0.022(8) 0.007(7)
C1B 0.037(8) 0.033(8) 0.047(9) 0.002(7) -0.001(7) -0.009(6)
C1C 0.071(11) 0.028(8) 0.048(9) -0.014(7) -0.025(8) -0.002(7)
C1D 0.018(6) 0.042(8) 0.037(8) -0.018(6) 0.008(6) -0.008(6)
C2 0.055(9) 0.036(8) 0.046(9) -0.011(7) -0.014(7) 0.013(7)
C2B 0.042(8) 0.026(7) 0.033(8) 0.001(6) -0.008(6) -0.007(6)
C2C 0.040(7) 0.033(7) 0.026(7) -0.013(6) 0.003(6) -0.014(6)
C2D 0.050(8) 0.021(6) 0.033(7) -0.006(6) -0.009(6) 0.007(6)
C8 0.033(7) 0.038(8) 0.028(7) 0.008(6) -0.019(6) -0.008(6)
C8B 0.038(8) 0.022(7) 0.049(9) 0.017(7) 0.004(7) 0.006(6)
C8C 0.023(7) 0.043(8) 0.040(8) -0.018(7) 0.001(6) 0.013(6)
C8D 0.031(7) 0.034(8) 0.031(8) -0.013(6) -0.002(6) -0.002(6)
C9 0.021(6) 0.041(8) 0.031(7) -0.010(6) 0.001(6) -0.015(6)
C9B 0.031(8) 0.041(9) 0.058(10) -0.014(8) 0.009(7) 0.012(7)
C9C 0.032(7) 0.032(7) 0.036(8) -0.019(6) -0.004(6) 0.007(6)
C9D 0.019(6) 0.021(6) 0.038(8) 0.001(6) -0.004(6) -0.003(5)
C10 0.016(6) 0.031(7) 0.030(7) 0.002(6) -0.006(5) 0.002(5)
C10B 0.039(7) 0.023(6) 0.027(7) -0.004(5) 0.006(6) 0.000(6)
C10C 0.027(7) 0.036(7) 0.021(7) -0.001(6) -0.012(5) 0.011(6)
C10D 0.021(6) 0.031(7) 0.016(6) -0.002(5) -0.003(5) 0.003(5)
C11 0.028(7) 0.041(8) 0.031(7) -0.004(6) -0.005(6) -0.005(6)
C11B 0.059(10) 0.032(8) 0.046(9) -0.008(7) 0.015(8) -0.009(7)
C11C 0.030(7) 0.034(7) 0.020(6) 0.000(6) -0.006(5) 0.012(6)
C11D 0.033(7) 0.032(7) 0.029(7) -0.003(6) -0.010(6) -0.003(6)
C12 0.035(8) 0.056(10) 0.038(8) -0.022(7) 0.003(6) -0.010(7)
C12B 0.15(2) 0.076(14) 0.024(9) -0.028(9) 0.015(11) -0.033(14)
C12C 0.028(7) 0.028(7) 0.054(9) -0.003(7) -0.009(7) 0.014(6)
C12D 0.043(8) 0.029(8) 0.059(10) -0.001(7) -0.012(8) 0.002(6)
C13 0.037(8) 0.074(12) 0.027(7) -0.008(8) -0.006(6) -0.024(8)
C13B 0.093(14) 0.060(12) 0.038(10) -0.025(9) 0.016(9) -0.032(11)
C13C 0.031(7) 0.043(9) 0.029(7) 0.006(7) -0.001(6) 0.015(6)
C13D 0.046(9) 0.038(9) 0.059(11) 0.008(8) -0.015(8) -0.002(7)
C14 0.041(8) 0.059(10) 0.035(8) 0.005(7) -0.015(7) -0.030(8)
C14B 0.078(12) 0.043(9) 0.060(11) -0.034(8) 0.031(10) -0.017(9)
C14C 0.033(7) 0.044(8) 0.035(8) -0.015(7) -0.005(6) 0.011(6)
C14D 0.035(8) 0.032(8) 0.045(9) -0.005(7) -0.007(7) 0.002(6)
C16 0.066(11) 0.034(8) 0.069(12) -0.033(8) -0.019(9) 0.008(8)
C16B 0.089(14) 0.065(12) 0.032(9) -0.003(8) -0.016(9) -0.009(10)
C16C 0.053(9) 0.027(7) 0.054(9) -0.004(7) -0.026(8) 0.001(7)
C16D 0.049(9) 0.021(7) 0.069(11) -0.008(7) -0.021(8) 0.020(6)
C17 0.052(9) 0.020(7) 0.046(9) -0.017(6) -0.003(7) 0.005(6)
C17B 0.052(10) 0.055(10) 0.030(8) -0.003(7) -0.002(7) -0.006(8)
C17C 0.040(8) 0.025(7) 0.054(9) -0.009(6) -0.015(7) -0.008(6)
C17D 0.045(9) 0.025(7) 0.070(11) -0.009(7) -0.011(8) 0.016(7)
C18 0.041(9) 0.043(9) 0.076(12) -0.024(9) -0.006(8) -0.007(7)
C18B 0.044(10) 0.072(13) 0.044(10) -0.004(9) 0.000(8) -0.001(9)
C18C 0.043(9) 0.022(7) 0.079(12) -0.019(7) -0.009(8) -0.011(6)
C18D 0.016(6) 0.045(9) 0.069(11) -0.024(8) 0.009(7) -0.003(6)
C19 0.025(7) 0.040(9) 0.085(13) -0.010(9) -0.011(8) 0.002(6)
C19B 0.065(12) 0.084(14) 0.042(10) -0.002(10) -0.005(9) 0.017(11)
C19C 0.039(9) 0.047(10) 0.103(15) -0.031(10) -0.021(10) -0.006(8)
C19D 0.055(10) 0.027(7) 0.049(9) -0.021(7) -0.003(8) 0.001(7)
C20 0.049(9) 0.021(7) 0.066(11) -0.015(7) -0.021(8) -0.003(6)
C20B 0.052(10) 0.046(10) 0.041(9) 0.018(7) 0.014(8) 0.008(8)
C20C 0.052(10) 0.025(8) 0.082(13) -0.025(8) -0.015(9) -0.001(7)
C20D 0.046(9) 0.030(7) 0.046(9) -0.012(7) -0.005(7) 0.017(7)
C21 0.055(10) 0.029(8) 0.070(12) -0.006(8) 0.005(9) -0.004(7)
C21B 0.057(11) 0.049(10) 0.059(11) 0.006(9) 0.013(9) -0.008(9)
C21C 0.048(9) 0.036(8) 0.062(11) -0.020(8) 0.003(8) -0.008(7)
C21D 0.036(8) 0.039(9) 0.073(12) 0.003(8) 0.019(8) -0.002(7)
C22 0.027(7) 0.037(8) 0.077(12) -0.017(8) -0.020(8) 0.009(6)
C22B 0.049(10) 0.047(10) 0.052(10) -0.004(8) 0.022(8) 0.006(8)
C22C 0.037(8) 0.027(7) 0.073(11) -0.017(7) -0.008(8) -0.001(6)
C22D 0.023(7) 0.027(7) 0.083(13) 0.006(8) -0.006(7) -0.005(6)
C24 0.039(8) 0.034(8) 0.044(9) -0.004(7) 0.011(7) 0.012(7)
C24B 0.014(6) 0.031(7) 0.046(9) -0.008(6) 0.000(6) 0.008(5)
C24C 0.038(8) 0.025(7) 0.043(9) -0.003(6) 0.009(7) 0.002(6)
C24D 0.032(7) 0.025(7) 0.035(8) -0.001(6) 0.004(6) 0.013(6)
C25 0.039(8) 0.036(8) 0.045(9) -0.011(7) 0.002(7) -0.015(7)
C25B 0.023(7) 0.040(8) 0.061(10) -0.012(7) -0.005(7) 0.011(6)
C25C 0.038(8) 0.028(7) 0.043(8) -0.009(6) -0.006(7) 0.012(6)
C25D 0.025(7) 0.020(7) 0.058(10) -0.007(6) 0.007(6) -0.013(5)
C26 0.033(7) 0.038(8) 0.036(8) -0.011(6) -0.002(6) 0.003(6)
C26B 0.027(7) 0.037(8) 0.016(6) -0.002(6) 0.002(5) 0.012(6)
C26C 0.030(7) 0.031(7) 0.040(8) 0.001(6) 0.000(6) 0.001(6)
C26D 0.026(7) 0.022(7) 0.045(9) -0.010(6) 0.005(6) 0.001(5)
C27 0.030(7) 0.038(8) 0.025(7) -0.003(6) -0.003(6) 0.002(6)
C27B 0.030(7) 0.051(9) 0.050(9) -0.025(8) -0.005(7) 0.009(7)
C27C 0.034(8) 0.042(9) 0.039(9) -0.001(7) -0.001(7) 0.013(7)
C27D 0.039(8) 0.023(7) 0.045(9) -0.007(6) -0.005(7) 0.006(6)
C28 0.036(8) 0.044(9) 0.048(9) -0.014(7) -0.004(7) -0.002(7)
C28B 0.059(10) 0.054(10) 0.044(9) -0.029(8) -0.023(8) 0.015(8)
C28C 0.043(9) 0.075(13) 0.031(8) 0.016(8) -0.008(7) 0.015(8)
C28D 0.057(10) 0.037(9) 0.039(9) -0.012(7) -0.003(8) -0.007(8)
C29 0.073(11) 0.047(9) 0.036(9) -0.024(7) -0.013(8) -0.011(8)
C29B 0.050(10) 0.073(12) 0.054(11) -0.031(10) -0.018(8) 0.028(9)
C29C 0.059(11) 0.048(10) 0.033(9) 0.019(8) 0.000(8) 0.003(8)
C29D 0.057(10) 0.029(8) 0.046(9) -0.005(7) -0.002(8) 0.009(7)
C30 0.047(9) 0.033(8) 0.073(12) -0.021(8) -0.009(8) -0.005(7)
C30B 0.031(8) 0.065(11) 0.035(8) -0.011(8) -0.006(6) 0.015(7)
C30C 0.035(8) 0.030(8) 0.081(13) 0.014(8) -0.003(8) -0.001(6)
C30D 0.050(9) 0.027(7) 0.049(9) 0.001(7) -0.008(7) 0.003(6)
C32 0.052(9) 0.047(9) 0.024(7) -0.012(7) -0.008(7) 0.006(7)
C32B 0.038(8) 0.042(9) 0.079(12) -0.026(9) -0.008(8) -0.006(7)
C32C 0.064(11) 0.062(11) 0.045(10) -0.017(8) -0.024(9) -0.010(9)
C32D 0.077(12) 0.060(10) 0.015(7) -0.020(7) 0.003(7) 0.001(9)
C33 0.042(8) 0.047(9) 0.033(8) 0.004(7) -0.012(7) -0.001(7)
C33B 0.032(8) 0.031(8) 0.070(11) -0.019(8) 0.008(7) -0.022(6)
C33C 0.050(9) 0.066(11) 0.036(8) -0.024(8) -0.009(7) -0.004(8)
C33D 0.060(10) 0.030(7) 0.028(7) -0.012(6) -0.004(7) 0.002(7)
C34 0.046(9) 0.034(9) 0.080(13) 0.001(8) -0.020(9) 0.003(7)
C34B 0.032(8) 0.048(9) 0.062(11) -0.001(8) 0.009(7) 0.004(7)
C34C 0.059(10) 0.055(10) 0.051(10) -0.036(8) -0.028(8) 0.009(8)
C34D 0.047(9) 0.037(8) 0.042(9) -0.002(7) -0.001(7) -0.012(7)
C35 0.039(9) 0.044(10) 0.081(13) -0.012(9) -0.012(9) 0.009(8)
C35B 0.040(9) 0.038(9) 0.065(11) -0.002(8) 0.015(8) -0.004(7)
C35C 0.044(9) 0.064(11) 0.060(11) -0.046(9) -0.010(8) -0.005(8)
C35D 0.043(9) 0.052(10) 0.051(9) -0.027(8) -0.004(7) 0.020(7)
C36 0.046(9) 0.037(9) 0.074(12) -0.006(8) -0.002(9) -0.009(7)
C36B 0.068(12) 0.022(8) 0.076(13) 0.002(8) 0.006(10) -0.008(8)
C36C 0.050(10) 0.065(11) 0.061(11) -0.037(9) -0.015(8) 0.005(8)
C36D 0.039(8) 0.052(9) 0.041(8) -0.020(7) 0.002(7) -0.010(7)
C37 0.071(15) 0.13(2) 0.107(19) -0.046(16) 0.046(14) -0.063(15)
C37B 0.027(8) 0.061(11) 0.090(14) -0.025(10) 0.021(9) -0.018(8)
C37C 0.084(15) 0.088(16) 0.075(15) -0.023(13) -0.009(12) 0.039(13)
C37D 0.056(10) 0.039(8) 0.040(9) -0.015(7) 0.006(7) 0.000(7)
C38 0.059(13) 0.12(2) 0.14(2) -0.082(19) 0.036(14) -0.025(14)
C38B 0.033(9) 0.052(10) 0.102(16) -0.033(10) -0.004(9) -0.009(7)
C38C 0.041(11) 0.14(2) 0.073(15) 0.009(14) 0.007(10) 0.004(12)
C38D 0.049(9) 0.061(11) 0.039(9) -0.019(8) -0.008(7) 0.016(8)
C39 0.059(10) 0.041(9) 0.050(10) -0.005(8) -0.015(8) 0.009(8)
C39B 0.089(15) 0.044(11) 0.078(14) 0.015(10) 0.019(12) 0.006(10)
C39C 0.091(14) 0.055(11) 0.073(13) -0.039(10) -0.043(11) 0.023(10)
C39D 0.081(12) 0.044(9) 0.051(10) -0.028(8) 0.019(9) -0.005(9)
N7 0.048(7) 0.025(6) 0.038(7) 0.000(5) -0.008(6) 0.007(5)
N7B 0.037(6) 0.037(6) 0.025(6) -0.004(5) 0.011(5) 0.007(5)
N7C 0.024(6) 0.048(7) 0.033(7) -0.024(6) -0.007(5) 0.003(5)
N7D 0.042(7) 0.017(5) 0.057(8) -0.020(6) -0.021(6) 0.007(5)
N23 0.019(5) 0.042(7) 0.037(7) 0.000(5) -0.001(5) 0.005(5)
N23B 0.017(5) 0.032(6) 0.041(7) 0.002(5) 0.007(5) 0.008(5)
N23C 0.050(7) 0.024(6) 0.026(6) -0.013(5) -0.006(5) -0.003(5)
N23D 0.023(5) 0.026(6) 0.039(6) -0.020(5) -0.006(5) -0.004(4)
O1 0.028(5) 0.039(5) 0.042(6) -0.003(5) -0.005(4) 0.010(4)
O1B 0.034(5) 0.028(5) 0.041(6) -0.004(4) -0.012(4) 0.007(4)
O1C 0.025(5) 0.035(5) 0.041(6) -0.007(4) 0.000(4) 0.000(4)
O1D 0.030(5) 0.020(4) 0.052(6) -0.004(4) -0.022(4) 0.006(4)
O2 0.023(5) 0.050(6) 0.039(6) -0.001(5) -0.004(4) 0.006(4)
O2B 0.036(5) 0.035(5) 0.043(6) 0.006(5) -0.004(5) 0.001(4)
O2C 0.015(4) 0.038(5) 0.043(6) -0.004(4) 0.003(4) 0.000(4)
O2D 0.028(5) 0.030(5) 0.043(6) -0.011(4) -0.010(4) 0.012(4)
O10 0.030(5) 0.032(5) 0.011(4) 0.004(3) 0.005(3) 0.001(4)
O10B 0.033(5) 0.042(6) 0.024(5) 0.009(4) 0.010(4) 0.002(4)
O10C 0.036(5) 0.031(5) 0.025(5) -0.012(4) 0.002(4) -0.006(4)
O10D 0.035(5) 0.025(5) 0.026(5) -0.012(4) -0.002(4) 0.004(4)
O15 0.058(6) 0.039(6) 0.036(6) -0.014(5) -0.014(5) 0.008(5)
O15B 0.092(9) 0.046(7) 0.040(6) -0.013(5) -0.008(6) -0.022(6)
O15C 0.056(6) 0.025(5) 0.038(6) -0.008(4) -0.009(5) -0.004(4)
O15D 0.052(6) 0.027(5) 0.062(7) -0.016(5) -0.034(5) 0.016(4)
O26 0.027(5) 0.024(5) 0.042(6) 0.000(4) -0.011(4) -0.007(4)
O26B 0.029(5) 0.052(6) 0.045(6) -0.021(5) -0.005(4) 0.012(4)
O26C 0.033(5) 0.032(5) 0.028(5) 0.003(4) -0.009(4) -0.003(4)
O26D 0.037(5) 0.027(5) 0.031(5) -0.003(4) -0.006(4) 0.006(4)
O31 0.062(7) 0.059(7) 0.029(5) -0.009(5) -0.021(5) 0.024(6)
O31B 0.054(6) 0.029(5) 0.054(6) -0.010(5) -0.016(5) -0.012(5)
O31C 0.069(7) 0.057(7) 0.029(5) -0.008(5) -0.020(5) -0.015(6)
O31D 0.055(6) 0.042(6) 0.038(6) -0.023(5) -0.013(5) 0.011(5)
O100 0.064(7) 0.033(6) 0.067(8) -0.017(5) -0.019(6) 0.013(5)
C101 0.047(9) 0.030(8) 0.092(13) -0.024(9) -0.025(9) 0.013(7)
O102 0.061(9) 0.065(9) 0.184(17) 0.086(11) 0.062(10) 0.025(7)
C103 0.12(2) 0.076(15) 0.093(16) 0.034(13) -0.038(15) -0.074(15)
O104 0.049(6) 0.034(5) 0.059(7) -0.020(5) -0.012(5) -0.013(5)
C105 0.062(10) 0.032(8) 0.056(10) -0.015(7) -0.021(8) -0.010(7)
O106 0.053(6) 0.036(6) 0.052(6) -0.028(5) -0.009(5) 0.006(5)
C107 0.054(9) 0.050(10) 0.050(10) -0.030(8) -0.002(8) 0.012(7)

loop_
_atom_type_symbol
_atom_type_description
_atom_type_scat_dispersion_real
_atom_type_scat_dispersion_imag
_atom_type_scat_source
C C 0.0033 0.0016 'International Tables Vol C Tables 4.2.6.8 and 6.1.1.4'
H H 0.0000 0.0000 'International Tables Vol C Tables 4.2.6.8 and 6.1.1.4'
N N 0.0061 0.0033 'International Tables Vol C Tables 4.2.6.8 and 6.1.1.4'
O O 0.0106 0.0060 'International Tables Vol C Tables 4.2.6.8 and 6.1.1.4'
U U -9.6767 9.6646 'International Tables Vol C Tables 4.2.6.8 and 6.1.1.4'

loop_
_geom_angle_atom_site_label_1
_geom_angle_atom_site_label_2
_geom_angle_atom_site_label_3
_geom_angle
O1D U4 O2D 179.0(5)
O1D U4 O26D 90.2(4)
O2D U4 O26D 89.8(4)
O1D U4 O10D 88.1(4)
O2D U4 O10D 92.3(4)
O26D U4 O10D 151.8(3)
O1D U4 N7D 95.1(4)
O2D U4 N7D 84.2(4)
O26D U4 N7D 136.7(3)
O10D U4 N7D 71.4(3)
O1D U4 N23D 84.1(4)
O2D U4 N23D 95.0(4)
O26D U4 N23D 72.0(3)
O10D U4 N23D 135.7(3)
N7D U4 N23D 66.0(3)
O2 U1 O1 178.3(4)
O2 U1 O26B 89.5(4)
O1 U1 O26B 90.9(4)
O2 U1 O10 92.0(4)
O1 U1 O10 88.4(4)
O26B U1 O10 153.1(3)
O2 U1 N23 91.6(4)
O1 U1 N23 87.0(4)
O26B U1 N23 71.4(4)
O10 U1 N23 135.3(3)
O2 U1 N7 82.6(4)
O1 U1 N7 96.0(4)
O26B U1 N7 137.4(4)
O10 U1 N7 69.3(3)
N23 U1 N7 67.1(4)
O1C U3 O2C 178.0(5)
O1C U3 O26C 90.8(4)
O2C U3 O26C 89.7(4)
O1C U3 O10C 87.8(4)
O2C U3 O10C 92.6(4)
O26C U3 O10C 152.4(3)
O1C U3 N7C 95.1(4)
O2C U3 N7C 83.3(4)
O26C U3 N7C 137.2(4)
O10C U3 N7C 70.3(3)
O1C U3 N23C 85.3(4)
O2C U3 N23C 93.0(4)
O26C U3 N23C 72.5(3)
O10C U3 N23C 134.7(3)
N7C U3 N23C 65.8(4)
O2B U2 O1B 178.8(5)
O2B U2 O10B 89.3(4)
O1B U2 O10B 90.8(4)
O2B U2 O26 91.2(4)
O1B U2 O26 89.3(4)
O10B U2 O26 150.6(3)
O2B U2 N7B 95.9(4)
O1B U2 N7B 83.0(4)
O10B U2 N7B 72.7(3)
O26 U2 N7B 136.3(3)
O2B U2 N23B 85.1(4)
O1B U2 N23B 94.1(4)
O10B U2 N23B 137.4(3)
O26 U2 N23B 71.9(3)
N7B U2 N23B 66.0(4)
N23 C1 C2 110.5(12)
N23B C1B C2B 109.6(11)
N23C C1C C2C 112.4(12)
N23D C1D C2D 109.7(11)
N7 C2 C1 110.1(13)
N7B C2B C1B 109.3(11)
N7C C2C C1C 110.7(11)
N7D C2D C1D 109.0(12)
N7 C8 C9 127.1(12)
N7B C8B C9B 127.7(13)
N7C C8C C9C 125.9(13)
N7D C8D C9D 127.1(12)
C14 C9 C10 120.8(14)
C14 C9 C8 119.8(13)
C10 C9 C8 119.3(12)
C10B C9B C14B 117.7(15)
C10B C9B C8B 122.0(14)
C14B C9B C8B 120.2(14)
C10C C9C C14C 120.2(13)
C10C C9C C8C 121.0(12)
C14C C9C C8C 118.8(12)
C14D C9D C10D 120.6(12)
C14D C9D C8D 119.9(13)
C10D C9D C8D 119.3(11)
O10 C10 C11 120.0(11)
O10 C10 C9 122.4(12)
C11 C10 C9 117.6(12)
O10B C10B C11B 118.6(11)
O10B C10B C9B 121.7(12)
C11B C10B C9B 119.7(14)
O10C C10C C9C 121.3(12)
O10C C10C C11C 118.7(12)
C9C C10C C11C 120.0(12)
O10D C10D C11D 117.4(11)
O10D C10D C9D 124.8(11)
C11D C10D C9D 117.7(11)
O15 C11 C12 125.3(14)
O15 C11 C10 112.6(12)
C12 C11 C10 122.0(13)
C12B C11B C10B 121.3(14)
C12B C11B O15B 123.3(15)
C10B C11B O15B 115.4(14)
O15C C11C C12C 129.3(12)
O15C C11C C10C 112.4(10)
C12C C11C C10C 118.3(12)
C12D C11D C10D 120.7(13)
C12D C11D O15D 126.0(13)
C10D C11D O15D 113.3(10)
C11 C12 C13 117.4(14)
C11B C12B C13B 118.6(17)
C13C C12C C11C 121.7(13)
C11D C12D C13D 121.5(14)
C14 C13 C12 123.3(14)
C14B C13B C12B 120.6(16)
C12C C13C C14C 119.8(13)
C14D C13D C12D 117.7(14)
C13 C14 C9 118.8(14)
C13B C14B C9B 121.7(15)
C13C C14C C9C 119.7(13)
C9D C14D C13D 121.6(15)
O15 C16 C17 105.3(12)
O15B C16B C17B 109.2(13)
O15C C16C C17C 105.4(11)
O15D C16D C17D 106.5(11)
C18 C17 C22 118.9(14)
C18 C17 C16 122.0(15)
C22 C17 C16 118.9(13)
C22B C17B C18B 119.0(16)
C22B C17B C16B 119.6(16)
C18B C17B C16B 121.3(16)
C18C C17C C22C 119.9(14)
C18C C17C C16C 120.4(14)
C22C C17C C16C 119.6(13)
C18D C17D C22D 117.6(16)
C18D C17D C16D 121.4(14)
C22D C17D C16D 120.1(14)
C17 C18 C19 121.8(16)
C19B C18B C17B 120.4(17)
C17C C18C C19C 119.3(16)
C19D C18D C17D 121.5(14)
C20 C19 C18 119.4(14)
C20B C19B C18B 123.0(18)
C18C C19C C20C 122.1(15)
C18D C19D C20D 120.5(14)
C19 C20 C21 120.2(15)
C19 C20 C39 119.2(14)
C21 C20 C39 120.5(15)
C19B C20B C21B 116.0(17)
C19B C20B C39B 123.1(17)
C21B C20B C39B 120.6(17)
C21C C20C C19C 117.3(16)
C21C C20C C39C 120.9(17)
C19C C20C C39C 121.3(15)
C19D C20D C21D 118.7(14)
C19D C20D C39D 122.1(15)
C21D C20D C39D 119.0(14)
C20 C21 C22 120.3(15)
C22B C21B C20B 122.2(16)
C20C C21C C22C 120.9(16)
C22D C21D C20D 120.6(13)
C17 C22 C21 119.1(13)
C17B C22B C21B 119.2(15)
C21C C22C C17C 120.0(13)
C21D C22D C17D 120.8(14)
N23 C24 C25 126.7(13)
N23B C24B C25B 125.8(13)
N23C C24C C25C 129.1(13)
N23D C24D C25D 127.6(12)
C30 C25 C26 122.0(14)
C30 C25 C24 116.9(14)
C26 C25 C24 121.0(14)
C30B C25B C26B 118.7(14)
C30B C25B C24B 120.5(14)
C26B C25B C24B 120.5(13)
C30C C25C C24C 118.6(14)
C30C C25C C26C 119.8(14)
C24C C25C C26C 121.5(13)
C24D C25D C26D 122.9(13)
C24D C25D C30D 119.3(13)
C26D C25D C30D 117.7(14)
O26B C26 C25 123.9(13)
O26B C26 C27 117.5(12)
C25 C26 C27 118.2(13)
O26 C26B C25B 124.3(13)
O26 C26B C27B 114.9(11)
C25B C26B C27B 120.8(13)
O26C C26C C27C 119.9(12)
O26C C26C C25C 123.0(13)
C27C C26C C25C 117.1(12)
O26D C26D C25D 122.3(13)
O26D C26D C27D 119.6(11)
C25D C26D C27D 118.1(12)
O31 C27 C28 124.7(12)
O31 C27 C26 114.9(12)
C28 C27 C26 120.3(13)
O31B C27B C28B 126.9(14)
O31B C27B C26B 114.7(12)
C28B C27B C26B 118.3(15)
O31C C27C C28C 126.2(15)
O31C C27C C26C 111.9(12)
C28C C27C C26C 121.9(15)
O31D C27D C28D 125.9(14)
O31D C27D C26D 112.4(11)
C28D C27D C26D 121.7(13)
C27 C28 C29 119.6(14)
C27B C28B C29B 120.0(16)
C29C C28C C27C 119.2(16)
C27D C28D C29D 120.3(14)
C28 C29 C30 121.4(15)
C30B C29B C28B 120.5(15)
C28C C29C C30C 121.6(13)
C30D C29D C28D 118.7(14)
C25 C30 C29 118.4(15)
C29B C30B C25B 121.4(16)
C29C C30C C25C 120.2(15)
C29D C30D C25D 123.5(14)
O31 C32 C33 105.5(11)
O31B C32B C33B 106.0(12)
O31C C32C C33C 105.8(13)
O31D C32D C33D 108.4(12)
C38 C33 C34 117.1(17)
C38 C33 C32 118.8(16)
C34 C33 C32 123.8(14)
C34B C33B C38B 117.2(16)
C34B C33B C32B 121.9(14)
C38B C33B C32B 120.5(15)
C34C C33C C38C 118.2(18)
C34C C33C C32C 124.1(16)
C38C C33C C32C 117.7(17)
C34D C33D C38D 117.4(13)
C34D C33D C32D 125.0(14)
C38D C33D C32D 117.5(14)
C35 C34 C33 122.6(15)
C35B C34B C33B 122.3(15)
C33C C34C C35C 120.7(16)
C33D C34D C35D 121.1(13)
C36 C35 C34 120.0(16)
C34B C35B C36B 122.1(16)
C34C C35C C36C 122.5(16)
C36D C35D C34D 123.4(14)
C37 C36 C35 120.5(19)
C37 C36 C39 119.6(17)
C35 C36 C39 119.8(15)
C35B C36B C37B 116.6(17)
C35B C36B C39B 124.4(18)
C37B C36B C39B 118.8(17)
C35C C36C C37C 117.0(17)
C35C C36C C39C 122.4(17)
C37C C36C C39C 120.5(16)
C35D C36D C37D 115.6(14)
C35D C36D C39D 123.0(14)
C37D C36D C39D 121.3(13)
C36 C37 C38 122.2(18)
C38B C37B C36B 119.5(15)
C38C C37C C36C 119.7(18)
C38D C37D C36D 119.8(14)
C33 C38 C37 117.1(19)
C37B C38B C33B 122.3(17)
C37C C38C C33C 122(2)
C37D C38D C33D 122.5(14)
C36 C39 C20 110.1(13)
C20B C39B C36B 110.0(13)
C36C C39C C20C 108.9(13)
C36D C39D C20D 109.6(13)
C8 N7 C2 121.0(12)
C8 N7 U1 124.9(9)
C2 N7 U1 113.9(9)
C8B N7B C2B 118.3(12)
C8B N7B U2 123.2(8)
C2B N7B U2 118.0(9)
C8C N7C C2C 119.9(11)
C8C N7C U3 123.9(9)
C2C N7C U3 116.1(8)
C8D N7D C2D 118.0(12)
C8D N7D U4 125.6(9)
C2D N7D U4 116.4(8)
C24 N23 C1 119.5(13)
C24 N23 U1 125.8(9)
C1 N23 U1 114.6(9)
C24B N23B C1B 118.6(12)
C24B N23B U2 125.8(9)
C1B N23B U2 115.6(9)
C24C N23C C1C 121.2(12)
C24C N23C U3 122.9(9)
C1C N23C U3 115.5(8)
C24D N23D C1D 120.9(11)
C24D N23D U4 122.3(9)
C1D N23D U4 116.0(8)
C10 O10 U1 126.8(7)
C10B O10B U2 124.9(7)
C10C O10C U3 122.9(7)
C10D O10D U4 128.8(7)
C11 O15 C16 121.6(12)
C11B O15B C16B 120.0(13)
C11C O15C C16C 120.0(10)
C11D O15D C16D 120.6(11)
C26B O26 U2 125.9(8)
C26 O26B U1 130.3(8)
C26C O26C U3 128.9(8)
C26D O26D U4 128.9(8)
C27 O31 C32 119.9(11)
C27B O31B C32B 120.4(12)
C27C O31C C32C 118.5(12)
C27D O31D C32D 116.3(12)

loop_
_geom_bond_atom_site_label_1
_geom_bond_atom_site_label_2
_geom_bond_distance
U4 O1D 1.773(8)
U4 O2D 1.791(9)
U4 O26D 2.227(9)
U4 O10D 2.237(8)
U4 N7D 2.535(12)
U4 N23D 2.539(10)
U1 O2 1.777(9)
U1 O1 1.784(9)
U1 O26B 2.218(10)
U1 O10 2.221(9)
U1 N23 2.552(12)
U1 N7 2.561(11)
U3 O1C 1.773(9)
U3 O2C 1.783(9)
U3 O26C 2.231(8)
U3 O10C 2.237(9)
U3 N7C 2.555(10)
U3 N23C 2.568(10)
U2 O2B 1.774(10)
U2 O1B 1.784(9)
U2 O10B 2.218(9)
U2 O26 2.231(9)
U2 N7B 2.522(12)
U2 N23B 2.552(11)
C1 N23 1.488(19)
C1 C2 1.49(2)
C1B N23B 1.454(17)
C1B C2B 1.53(2)
C1C N23C 1.426(18)
C1C C2C 1.50(2)
C1D N23D 1.483(16)
C1D C2D 1.487(18)
C2 N7 1.468(18)
C2B N7B 1.440(16)
C2C N7C 1.412(17)
C2D N7D 1.463(16)
C8 N7 1.273(18)
C8 C9 1.45(2)
C8B N7B 1.270(19)
C8B C9B 1.48(2)
C8C N7C 1.287(17)
C8C C9C 1.48(2)
C8D N7D 1.299(18)
C8D C9D 1.469(18)
C9 C14 1.40(2)
C9 C10 1.424(18)
C9B C10B 1.39(2)
C9B C14B 1.44(2)
C9C C10C 1.386(19)
C9C C14C 1.40(2)
C9D C14D 1.354(19)
C9D C10D 1.402(18)
C10 O10 1.283(15)
C10 C11 1.41(2)
C10B O10B 1.347(17)
C10B C11B 1.39(2)
C10C O10C 1.328(15)
C10C C11C 1.419(19)
C10D O10D 1.331(14)
C10D C11D 1.391(18)
C11 O15 1.372(17)
C11 C12 1.380(19)
C11B C12B 1.38(3)
C11B O15B 1.398(18)
C11C O15C 1.373(16)
C11C C12C 1.398(19)
C11D C12D 1.35(2)
C11D O15D 1.393(17)
C12 C13 1.42(2)
C12B C13B 1.41(3)
C12C C13C 1.38(2)
C12D C13D 1.39(2)
C13 C14 1.35(2)
C13B C14B 1.32(2)
C13C C14C 1.40(2)
C13D C14D 1.38(2)
C16 O15 1.418(17)
C16 C17 1.51(2)
C16B O15B 1.404(19)
C16B C17B 1.48(2)
C16C O15C 1.452(16)
C16C C17C 1.49(2)
C16D O15D 1.428(16)
C16D C17D 1.50(2)
C17 C18 1.39(2)
C17 C22 1.40(2)
C17B C22B 1.36(2)
C17B C18B 1.39(2)
C17C C18C 1.370(19)
C17C C22C 1.40(2)
C17D C18D 1.38(2)
C17D C22D 1.42(2)
C18 C19 1.39(2)
C18B C19B 1.36(3)
C18C C19C 1.39(2)
C18D C19D 1.37(2)
C19 C20 1.38(2)
C19B C20B 1.36(2)
C19C C20C 1.41(3)
C19D C20D 1.39(2)
C20 C21 1.39(2)
C20 C39 1.56(2)
C20B C21B 1.40(2)
C20B C39B 1.48(3)
C20C C21C 1.39(2)
C20C C39C 1.52(2)
C20D C21D 1.40(2)
C20D C39D 1.51(2)
C21 C22 1.42(2)
C21B C22B 1.39(3)
C21C C22C 1.40(2)
C21D C22D 1.35(2)
C24 N23 1.310(19)
C24 C25 1.46(2)
C24B N23B 1.256(18)
C24B C25B 1.49(2)
C24C N23C 1.288(17)
C24C C25C 1.43(2)
C24D N23D 1.320(17)
C24D C25D 1.41(2)
C25 C30 1.38(2)
C25 C26 1.39(2)
C25B C30B 1.38(2)
C25B C26B 1.386(19)
C25C C30C 1.40(2)
C25C C26C 1.44(2)
C25D C26D 1.423(18)
C25D C30D 1.44(2)
C26 O26B 1.324(17)
C26 C27 1.416(19)
C26B O26 1.345(16)
C26B C27B 1.41(2)
C26C O26C 1.286(15)
C26C C27C 1.42(2)
C26D O26D 1.302(16)
C26D C27D 1.427(19)
C27 O31 1.365(17)
C27 C28 1.37(2)
C27B O31B 1.363(18)
C27B C28B 1.37(2)
C27C O31C 1.357(19)
C27C C28C 1.39(2)
C27D O31D 1.366(16)
C27D C28D 1.39(2)
C28 C29 1.38(2)
C28B C29B 1.41(2)
C28C C29C 1.38(3)
C28D C29D 1.41(2)
C29 C30 1.39(2)
C29B C30B 1.34(2)
C29C C30C 1.39(3)
C29D C30D 1.35(2)
C32 O31 1.436(17)
C32 C33 1.50(2)
C32B O31B 1.457(17)
C32B C33B 1.48(2)
C32C O31C 1.464(18)
C32C C33C 1.51(2)
C32D O31D 1.472(17)
C32D C33D 1.48(2)
C33 C38 1.37(3)
C33 C34 1.38(2)
C33B C34B 1.35(2)
C33B C38B 1.43(2)
C33C C34C 1.34(2)
C33C C38C 1.42(3)
C33D C34D 1.33(2)
C33D C38D 1.40(2)
C34 C35 1.37(2)
C34B C35B 1.35(2)
C34C C35C 1.38(2)
C34D C35D 1.41(2)
C35 C36 1.33(2)
C35B C36B 1.40(2)
C35C C36C 1.40(2)
C35D C36D 1.35(2)
C36 C37 1.28(3)
C36 C39 1.55(2)
C36B C37B 1.44(3)
C36B C39B 1.53(3)
C36C C37C 1.40(3)
C36C C39C 1.49(3)
C36D C37D 1.43(2)
C36D C39D 1.50(2)
C37 C38 1.47(3)
C37B C38B 1.35(3)
C37C C38C 1.38(3)
C37D C38D 1.38(2)
O100 C101 1.434(18)
O102 C103 1.28(3)
O104 C105 1.440(17)
O106 C107 1.490(19)
O108 C109 1.32(3)
O110 C111 1.19(5)

loop_
_geom_hbond_atom_site_label_D
_geom_hbond_atom_site_label_H
_geom_hbond_atom_site_label_A
_geom_hbond_distance_DH
_geom_hbond_distance_HA
_geom_hbond_distance_DA
_geom_hbond_angle_DHA
O100 H100 O15 0.84 2.38 3.065(15) 139.8
O102 H102 O1B 0.84 2.65 3.207(17) 125.4
O104 H104 O1C 0.84 2.64 3.164(13) 121.8
O106 H106 O1D 0.84 2.81 3.201(13) 110.7

loop_
_geom_torsion_atom_site_label_1
_geom_torsion_atom_site_label_2
_geom_torsion_atom_site_label_3
_geom_torsion_atom_site_label_4
_geom_torsion
N23 C1 C2 N7 -55.4(18)
N23B C1B C2B N7B 51.8(15)
N23C C1C C2C N7C -50.5(17)
N23D C1D C2D N7D 53.4(14)
N7 C8 C9 C14 -161.6(13)
N7 C8 C9 C10 16(2)
N7B C8B C9B C10B -16(2)
N7B C8B C9B C14B 160.9(15)
N7C C8C C9C C10C 21(2)
N7C C8C C9C C14C -159.0(13)
N7D C8D C9D C14D 162.1(13)
N7D C8D C9D C10D -22.1(19)
C14 C9 C10 O10 -174.8(11)
C8 C9 C10 O10 7.7(17)
C14 C9 C10 C11 4.0(17)
C8 C9 C10 C11 -173.5(11)
C14B C9B C10B O10B 176.2(13)
C8B C9B C10B O10B -6(2)
C14B C9B C10B C11B -1(2)
C8B C9B C10B C11B 176.0(13)
C14C C9C C10C O10C -172.3(11)
C8C C9C C10C O10C 8.0(18)
C14C C9C C10C C11C 6.2(19)
C8C C9C C10C C11C -173.5(11)
C14D C9D C10D O10D 177.7(11)
C8D C9D C10D O10D 1.9(18)
C14D C9D C10D C11D -4.6(17)
C8D C9D C10D C11D 179.6(11)
O10 C10 C11 O15 -5.3(16)
C9 C10 C11 O15 175.8(10)
O10 C10 C11 C12 178.0(12)
C9 C10 C11 C12 -0.9(18)
O10B C10B C11B C12B -177.9(17)
C9B C10B C11B C12B 0(2)
O10B C10B C11B O15B 5(2)
C9B C10B C11B O15B -177.2(13)
O10C C10C C11C O15C -6.1(16)
C9C C10C C11C O15C 175.4(11)
O10C C10C C11C C12C 176.4(11)
C9C C10C C11C C12C -2.1(18)
O10D C10D C11D C12D -177.6(12)
C9D C10D C11D C12D 4.5(18)
O10D C10D C11D O15D 0.0(16)
C9D C10D C11D O15D -177.9(10)
O15 C11 C12 C13 -178.1(12)
C10 C11 C12 C13 -1.9(19)
C10B C11B C12B C13B 4(3)
O15B C11B C12B C13B -179.0(18)
O15C C11C C12C C13C 179.9(12)
C10C C11C C12C C13C -3.1(18)
C10D C11D C12D C13D -3(2)
O15D C11D C12D C13D -179.8(13)
C11 C12 C13 C14 2(2)
C11B C12B C13B C14B -7(3)
C11C C12C C13C C14C 4.0(19)
C11D C12D C13D C14D 0(2)
C12 C13 C14 C9 2(2)
C10 C9 C14 C13 -4.4(19)
C8 C9 C14 C13 173.2(12)
C12B C13B C14B C9B 5(3)
C10B C9B C14B C13B -1(2)
C8B C9B C14B C13B -178.6(16)
C12C C13C C14C C9C 0.1(19)
C10C C9C C14C C13C -5.2(19)
C8C C9C C14C C13C 174.5(12)
C10D C9D C14D C13D 3(2)
C8D C9D C14D C13D 178.4(13)
C12D C13D C14D C9D 0(2)
O15 C16 C17 C18 -110.2(15)
O15 C16 C17 C22 66.0(17)
O15B C16B C17B C22B -79(2)
O15B C16B C17B C18B 96(2)
O15C C16C C17C C18C -113.2(14)
O15C C16C C17C C22C 65.0(16)
O15D C16D C17D C18D -77.1(16)
O15D C16D C17D C22D 91.5(15)
C22 C17 C18 C19 -4(2)
C16 C17 C18 C19 171.7(14)
C22B C17B C18B C19B 4(2)
C16B C17B C18B C19B -171.8(15)
C22C C17C C18C C19C -8(2)
C16C C17C C18C C19C 170.2(14)
C22D C17D C18D C19D -3(2)
C16D C17D C18D C19D 165.4(13)
C17 C18 C19 C20 -1(2)
C17B C18B C19B C20B -1(3)
C17C C18C C19C C20C 5(2)
C17D C18D C19D C20D 2(2)
C18 C19 C20 C21 4(2)
C18 C19 C20 C39 -170.9(14)
C18B C19B C20B C21B -2(3)
C18B C19B C20B C39B 171.5(17)
C18C C19C C20C C21C 0(2)
C18C C19C C20C C39C -172.0(15)
C18D C19D C20D C21D 2(2)
C18D C19D C20D C39D -174.3(14)
C19 C20 C21 C22 -3(2)
C39 C20 C21 C22 172.2(13)
C19B C20B C21B C22B 2(3)
C39B C20B C21B C22B -171.7(16)
C19C C20C C21C C22C -1(2)
C39C C20C C21C C22C 170.9(14)
C19D C20D C21D C22D -5(2)
C39D C20D C21D C22D 171.0(14)
C18 C17 C22 C21 6(2)
C16 C17 C22 C21 -170.5(13)
C20 C21 C22 C17 -2(2)
C18B C17B C22B C21B -4(2)
C16B C17B C22B C21B 171.9(15)
C20B C21B C22B C17B 1(3)
C20C C21C C22C C17C -3(2)
C18C C17C C22C C21C 7(2)
C16C C17C C22C C21C -171.2(13)
C20D C21D C22D C17D 4(2)
C18D C17D C22D C21D 0(2)
C16D C17D C22D C21D -169.0(14)
N23 C24 C25 C30 -167.3(14)
N23 C24 C25 C26 15(2)
N23B C24B C25B C30B 161.1(13)
N23B C24B C25B C26B -24.6(19)
N23C C24C C25C C30C -164.7(14)
N23C C24C C25C C26C 15(2)
N23D C24D C25D C26D -14(2)
N23D C24D C25D C30D 169.7(13)
C30 C25 C26 O26B -171.3(13)
C24 C25 C26 O26B 6(2)
C30 C25 C26 C27 2(2)
C24 C25 C26 C27 179.8(12)
C30B C25B C26B O26 174.2(12)
C24B C25B C26B O26 -0.2(19)
C30B C25B C26B C27B -4.1(19)
C24B C25B C26B C27B -178.5(12)
C30C C25C C26C O26C -175.3(13)
C24C C25C C26C O26C 5(2)
C30C C25C C26C C27C 2(2)
C24C C25C C26C C27C -177.5(13)
C24D C25D C26D O26D -0.2(19)
C30D C25D C26D O26D 176.2(12)
C24D C25D C26D C27D -178.5(12)
C30D C25D C26D C27D -2.0(17)
O26B C26 C27 O31 -9.3(18)
C25 C26 C27 O31 176.7(12)
O26B C26 C27 C28 173.7(12)
C25 C26 C27 C28 0(2)
O26 C26B C27B O31B 3.9(17)
C25B C26B C27B O31B -177.7(12)
O26 C26B C27B C28B -175.9(12)
C25B C26B C27B C28B 3(2)
O26C C26C C27C O31C -2.5(18)
C25C C26C C27C O31C 179.9(12)
O26C C26C C27C C28C 176.3(13)
C25C C26C C27C C28C -1(2)
O26D C26D C27D O31D 3.0(17)
C25D C26D C27D O31D -178.7(11)
O26D C26D C27D C28D -178.6(13)
C25D C26D C27D C28D -0.4(19)
O31 C27 C28 C29 -178.5(14)
C26 C27 C28 C29 -2(2)
O31B C27B C28B C29B 179.1(14)
C26B C27B C28B C29B -1(2)
O31C C27C C28C C29C 177.5(15)
C26C C27C C28C C29C -1(2)
O31D C27D C28D C29D -179.5(14)
C26D C27D C28D C29D 2(2)
C27 C28 C29 C30 2(2)
C27B C28B C29B C30B 1(2)
C27C C28C C29C C30C 3(3)
C27D C28D C29D C30D -2(2)
C26 C25 C30 C29 -2(2)
C24 C25 C30 C29 -179.8(14)
C28 C29 C30 C25 0(2)
C28B C29B C30B C25B -3(2)
C26B C25B C30B C29B 4(2)
C24B C25B C30B C29B 178.8(13)
C28C C29C C30C C25C -2(3)
C24C C25C C30C C29C 178.9(14)
C26C C25C C30C C29C -1(2)
C28D C29D C30D C25D 0(2)
C24D C25D C30D C29D 179.1(14)
C26D C25D C30D C29D 2(2)
O31 C32 C33 C38 -89(2)
O31 C32 C33 C34 84.3(17)
O31B C32B C33B C34B -76.3(18)
O31B C32B C33B C38B 96.0(15)
O31C C32C C33C C34C 89.8(17)
O31C C32C C33C C38C -87.6(19)
O31D C32D C33D C34D -100.0(17)
O31D C32D C33D C38D 76.9(18)
C38 C33 C34 C35 3(3)
C32 C33 C34 C35 -170.3(15)
C38B C33B C34B C35B -2(2)
C32B C33B C34B C35B 170.1(15)
C38C C33C C34C C35C 2(2)
C32C C33C C34C C35C -175.1(15)
C38D C33D C34D C35D -1(2)
C32D C33D C34D C35D 176.0(14)
C33 C34 C35 C36 -2(3)
C33B C34B C35B C36B 1(3)
C33C C34C C35C C36C 0(2)
C33D C34D C35D C36D 1(2)
C34 C35 C36 C37 -4(3)
C34 C35 C36 C39 173.3(15)
C34B C35B C36B C37B 1(2)
C34B C35B C36B C39B -171.8(16)
C34C C35C C36C C37C -4(3)
C34C C35C C36C C39C 172.5(15)
C34D C35D C36D C37D 2(2)
C34D C35D C36D C39D -173.6(15)
C35 C36 C37 C38 8(4)
C39 C36 C37 C38 -170(2)
C35B C36B C37B C38B -3(2)
C39B C36B C37B C38B 170.9(16)
C35C C36C C37C C38C 4(3)
C39C C36C C37C C38C -172(2)
C35D C36D C37D C38D -6(2)
C39D C36D C37D C38D 170.5(15)
C34 C33 C38 C37 0(3)
C32 C33 C38 C37 174(2)
C36 C37 C38 C33 -6(4)
C36B C37B C38B C33B 2(3)
C34B C33B C38B C37B 1(2)
C32B C33B C38B C37B -171.6(15)
C36C C37C C38C C33C -2(3)
C34C C33C C38C C37C -2(3)
C32C C33C C38C C37C 176(2)
C36D C37D C38D C33D 6(2)
C34D C33D C38D C37D -3(2)
C32D C33D C38D C37D -179.6(15)
C37 C36 C39 C20 79(2)
C35 C36 C39 C20 -98.6(19)
C19 C20 C39 C36 100.2(16)
C21 C20 C39 C36 -74.8(17)
C19B C20B C39B C36B -78(2)
C21B C20B C39B C36B 95.6(19)
C35B C36B C39B C20B 92(2)
C37B C36B C39B C20B -82(2)
C35C C36C C39C C20C -99.0(19)
C37C C36C C39C C20C 77(2)
C21C C20C C39C C36C -78(2)
C19C C20C C39C C36C 93(2)
C35D C36D C39D C20D 110.8(17)
C37D C36D C39D C20D -65(2)
C19D C20D C39D C36D 105.4(16)
C21D C20D C39D C36D -70.8(18)
C9 C8 N7 C2 -177.9(13)
C9 C8 N7 U1 7.3(19)
C1 C2 N7 C8 -130.6(14)
C1 C2 N7 U1 44.8(15)
O2 U1 N7 C8 62.7(11)
O1 U1 N7 C8 -118.2(11)
O26B U1 N7 C8 143.8(10)
O10 U1 N7 C8 -32.3(10)
N23 U1 N7 C8 157.7(12)
O2 U1 N7 C2 -112.5(10)
O1 U1 N7 C2 66.6(10)
O26B U1 N7 C2 -31.4(12)
O10 U1 N7 C2 152.5(10)
N23 U1 N7 C2 -17.5(9)
C9B C8B N7B C2B -178.9(13)
C9B C8B N7B U2 -7.1(19)
C1B C2B N7B C8B 133.5(13)
C1B C2B N7B U2 -38.8(13)
O2B U2 N7B C8B 119.3(11)
O1B U2 N7B C8B -61.1(11)
O10B U2 N7B C8B 31.9(10)
O26 U2 N7B C8B -142.6(10)
N23B U2 N7B C8B -158.8(12)
O2B U2 N7B C2B -68.9(10)
O1B U2 N7B C2B 110.7(10)
O10B U2 N7B C2B -156.2(10)
O26 U2 N7B C2B 29.2(11)
N23B U2 N7B C2B 13.1(9)
C9C C8C N7C C2C 179.5(12)
C9C C8C N7C U3 3.1(18)
C1C C2C N7C C8C -135.6(13)
C1C C2C N7C U3 41.1(13)
O1C U3 N7C C8C -117.9(10)
O2C U3 N7C C8C 63.2(10)
O26C U3 N7C C8C 145.4(9)
O10C U3 N7C C8C -32.0(9)
N23C U3 N7C C8C 159.6(11)
O1C U3 N7C C2C 65.6(9)
O2C U3 N7C C2C -113.3(9)
O26C U3 N7C C2C -31.1(11)
O10C U3 N7C C2C 151.5(10)
N23C U3 N7C C2C -17.0(9)
C9D C8D N7D C2D 176.5(12)
C9D C8D N7D U4 -3.2(19)
C1D C2D N7D C8D 136.9(12)
C1D C2D N7D U4 -43.3(13)
O1D U4 N7D C8D 115.1(11)
O2D U4 N7D C8D -65.6(11)
O26D U4 N7D C8D -149.2(10)
O10D U4 N7D C8D 28.8(10)
N23D U4 N7D C8D -163.7(11)
O1D U4 N7D C2D -64.7(9)
O2D U4 N7D C2D 114.6(9)
O26D U4 N7D C2D 31.1(11)
O10D U4 N7D C2D -150.9(9)
N23D U4 N7D C2D 16.5(8)
C25 C24 N23 C1 179.5(13)
C25 C24 N23 U1 3.8(19)
C2 C1 N23 C24 -136.9(14)
C2 C1 N23 U1 39.3(15)
O2 U1 N23 C24 -114.6(11)
O1 U1 N23 C24 66.4(11)
O26B U1 N23 C24 -25.6(10)
O10 U1 N23 C24 151.0(10)
N7 U1 N23 C24 164.2(11)
O2 U1 N23 C1 69.5(9)
O1 U1 N23 C1 -109.5(9)
O26B U1 N23 C1 158.5(10)
O10 U1 N23 C1 -24.9(11)
N7 U1 N23 C1 -11.7(9)
C25B C24B N23B C1B -179.7(12)
C25B C24B N23B U2 0.2(17)
C2B C1B N23B C24B 138.1(12)
C2B C1B N23B U2 -41.8(13)
O2B U2 N23B C24B -64.8(10)
O1B U2 N23B C24B 116.0(10)
O10B U2 N23B C24B -148.3(9)
O26 U2 N23B C24B 28.1(9)
N7B U2 N23B C24B -163.5(11)
O2B U2 N23B C1B 115.1(9)
O1B U2 N23B C1B -64.0(9)
O10B U2 N23B C1B 31.6(11)
O26 U2 N23B C1B -151.9(9)
N7B U2 N23B C1B 16.5(8)
C25C C24C N23C C1C 178.3(14)
C25C C24C N23C U3 6(2)
C2C C1C N23C C24C -137.1(13)
C2C C1C N23C U3 35.5(16)
O1C U3 N23C C24C 64.2(11)
O2C U3 N23C C24C -116.9(11)
O26C U3 N23C C24C -28.2(10)
O10C U3 N23C C24C 146.5(10)
N7C U3 N23C C24C 161.9(12)
O1C U3 N23C C1C -108.3(11)
O2C U3 N23C C1C 70.7(11)
O26C U3 N23C C1C 159.4(11)
O10C U3 N23C C1C -26.0(12)
N7C U3 N23C C1C -10.6(10)
C25D C24D N23D C1D 177.8(12)
C25D C24D N23D U4 -13.4(18)
C2D C1D N23D C24D 129.4(13)
C2D C1D N23D U4 -40.1(12)
O1D U4 N23D C24D -58.0(10)
O2D U4 N23D C24D 122.3(10)
O26D U4 N23D C24D 34.1(9)
O10D U4 N23D C24D -139.2(9)
N7D U4 N23D C24D -156.4(10)
O1D U4 N23D C1D 111.3(8)
O2D U4 N23D C1D -68.4(8)
O26D U4 N23D C1D -156.6(8)
O10D U4 N23D C1D 30.1(9)
N7D U4 N23D C1D 13.0(7)
C11 C10 O10 U1 119.3(11)
C9 C10 O10 U1 -61.9(14)
O2 U1 O10 C10 -21.8(10)
O1 U1 O10 C10 156.6(10)
O26B U1 O10 C10 -114.5(10)
N23 U1 O10 C10 72.6(10)
N7 U1 O10 C10 59.5(9)
C11B C10B O10B U2 -125.5(11)
C9B C10B O10B U2 56.9(16)
O2B U2 O10B C10B -152.8(9)
O1B U2 O10B C10B 26.1(9)
O26 U2 O10B C10B 116.0(10)
N7B U2 O10B C10B -56.3(9)
N23B U2 O10B C10B -70.9(10)
C9C C10C O10C U3 -64.7(14)
C11C C10C O10C U3 116.8(10)
O1C U3 O10C C10C 157.9(9)
O2C U3 O10C C10C -20.2(9)
O26C U3 O10C C10C -114.5(10)
N7C U3 O10C C10C 61.7(9)
N23C U3 O10C C10C 76.6(10)
C11D C10D O10D U4 -128.9(10)
C9D C10D O10D U4 48.7(15)
O1D U4 O10D C10D -147.4(10)
O2D U4 O10D C10D 31.7(10)
O26D U4 O10D C10D 125.8(10)
N7D U4 O10D C10D -51.3(9)
N23D U4 O10D C10D -67.8(10)
C12 C11 O15 C16 -10(2)
C10 C11 O15 C16 173.9(12)
C17 C16 O15 C11 172.6(12)
C12B C11B O15B C16B -13(3)
C10B C11B O15B C16B 164.3(15)
C17B C16B O15B C11B -153.9(15)
C12C C11C O15C C16C -10(2)
C10C C11C O15C C16C 173.2(12)
C17C C16C O15C C11C 174.4(11)
C12D C11D O15D C16D -14(2)
C10D C11D O15D C16D 168.4(12)
C17D C16D O15D C11D -167.6(12)
C25B C26B O26 U2 52.6(15)
C27B C26B O26 U2 -129.0(10)
O2B U2 O26 C26B 31.5(9)
O1B U2 O26 C26B -147.5(9)
O10B U2 O26 C26B 122.2(10)
N7B U2 O26 C26B -68.4(10)
N23B U2 O26 C26B -52.9(9)
C25 C26 O26B U1 -53.3(18)
C27 C26 O26B U1 133.1(11)
O2 U1 O26B C26 142.4(12)
O1 U1 O26B C26 -36.0(12)
O10 U1 O26B C26 -124.2(11)
N23 U1 O26B C26 50.5(11)
N7 U1 O26B C26 64.0(13)
C27C C26C O26C U3 130.3(11)
C25C C26C O26C U3 -52.2(18)
O1C U3 O26C C26C -33.0(12)
O2C U3 O26C C26C 145.1(12)
O10C U3 O26C C26C -119.9(11)
N7C U3 O26C C26C 65.4(13)
N23C U3 O26C C26C 51.9(11)
C25D C26D O26D U4 49.1(16)
C27D C26D O26D U4 -132.7(10)
O1D U4 O26D C26D 30.3(11)
O2D U4 O26D C26D -148.8(11)
O10D U4 O26D C26D 116.6(11)
N7D U4 O26D C26D -67.4(12)
N23D U4 O26D C26D -53.4(10)
C28 C27 O31 C32 12(2)
C26 C27 O31 C32 -164.9(12)
C33 C32 O31 C27 161.9(12)
C28B C27B O31B C32B -9(2)
C26B C27B O31B C32B 171.6(12)
C33B C32B O31B C27B -166.9(12)
C28C C27C O31C C32C 15(2)
C26C C27C O31C C32C -166.4(13)
C33C C32C O31C C27C 154.3(13)
C28D C27D O31D C32D -25(2)
C26D C27D O31D C32D 153.4(12)
C33D C32D O31D C27D -143.4(13)
